data_1534562
loop_
_publ_author_name
'Liao, W.'
'Dronskowski, R.'

_publ_section_title
;
 Carbodiimides with extended structures by an azide-cyanide route:
 synthesis and crystal structure of M2 Cl2 N C N (M= Eu and Sr)
;
_journal_name_full 'Zeitschrift fuer Anorganische und Allgemeine Chemie'
_journal_page_first 496
_journal_page_last 498
_journal_volume 631
_journal_year 2005
_chemical_formula_sum 'C Cl2 Eu2 N2'
_chemical_name_systematic 'Eu2 Cl2 (N C N)'
_space_group_IT_number 12
_symmetry_space_group_name_Hall '-C 2y'
_symmetry_space_group_name_H-M 'C 1 2/m 1'
_cell_angle_alpha 90
_cell_angle_beta 98.002
_cell_angle_gamma 90
_cell_formula_units_Z 2
_cell_length_a 9.62
_cell_length_b 4.2299
_cell_length_c 7.2224
_cell_volume 291.030
_citation_journal_id_ASTM ZAACAB
_cod_data_source_file Liao_ZAACAB_2005_880.cif
_cod_data_source_block C1Cl2Eu2N2
_cod_original_cell_volume 291.0297
_cod_original_formula_sum 'C1 Cl2 Eu2 N2'
_cod_database_code 1534562

loop_
_symmetry_equiv_pos_as_xyz
x,y,z
-x,y,-z
-x,-y,-z
x,-y,z
x+1/2,y+1/2,z
-x+1/2,y+1/2,-z
-x+1/2,-y+1/2,-z
x+1/2,-y+1/2,z

loop_
_atom_site_label
_atom_site_type_symbol
_atom_site_fract_x
_atom_site_fract_y
_atom_site_fract_z
_atom_site_occupancy
_atom_site_U_iso_or_equiv
Eu1 Eu+2 0.31846 0 0.73039 1 0.0
N1 N-3 0.1163 0 0.4473 1 0.0
Cl1 Cl-1 0.3705 0 0.1496 1 0.0
C1 C+4 0 0 0.5 1 0.0
